data_7039365
loop_
_publ_author_name
'Wang, Haobing'
'Guo, Jianshuang'
'Yang, Yang'
'Ma, Haiyan'

_publ_section_title
;
 Diastereoselective synthesis of chiral aminophenolate magnesium complexes
 and their application in the stereoselective polymerization of
 rac-lactide and rac-\b-butyrolactone.
;
_journal_issue 27
_journal_name_full 'Dalton transactions (Cambridge, England : 2003)'
_journal_page_first 10942
_journal_page_last 10953
_journal_paper_doi 10.1039/c6dt01126h
_journal_volume 45
_journal_year 2016
_chemical_absolute_configuration rmad
_chemical_formula_moiety 'C31 H53 Mg N3 O Si2'
_chemical_formula_sum 'C31 H53 Mg N3 O Si2'
_chemical_formula_weight 564.25
_chemical_name_systematic
;
 ?
;
_space_group_crystal_system monoclinic
_space_group_IT_number 4
_space_group_name_Hall 'P 2yb'
_space_group_name_H-M_alt 'P 1 21 1'
_symmetry_space_group_name_Hall 'P 2yb'
_symmetry_space_group_name_H-M 'P 1 21 1'
_atom_sites_solution_hydrogens geom
_atom_sites_solution_primary direct
_audit_creation_date 2015-09-16
_audit_creation_method
;
Olex2 1.2
(compiled 2015.01.26 svn.r3150 for OlexSys, GUI svn.r4998)
;
_audit_update_record
;
2016-02-01 deposited with the CCDC.
2016-05-31 downloaded from the CCDC.
;
_cell_angle_alpha 90
_cell_angle_beta 111.227(2)
_cell_angle_gamma 90
_cell_formula_units_Z 4
_cell_length_a 14.6459(18)
_cell_length_b 13.6541(18)
_cell_length_c 18.104(2)
_cell_measurement_reflns_used 2464
_cell_measurement_temperature 130(2)
_cell_measurement_theta_max 19.334
_cell_measurement_theta_min 2.413
_cell_volume 3374.7(7)
_computing_cell_refinement 'SAINT v7.68A (Bruker, 2009)'
_computing_data_reduction 'SAINT v7.68A (Bruker, 2009)'
_computing_molecular_graphics 'Olex2 (Dolomanov et al., 2009)'
_computing_publication_material 'Olex2 (Dolomanov et al., 2009)'
_computing_structure_refinement 'XL (Sheldrick, 2008)'
_computing_structure_solution 'SIR2004 (Burla et al., 2007)'
_diffrn_ambient_temperature 130
_diffrn_measured_fraction_theta_full 1.000
_diffrn_measured_fraction_theta_max 1.000
_diffrn_measurement_device_type 'Bruker APEX-II CCD'
_diffrn_measurement_method '\f and \w scans'
_diffrn_radiation_monochromator graphite
_diffrn_radiation_type MoK\a
_diffrn_radiation_wavelength 0.71073
_diffrn_reflns_av_R_equivalents 0.0647
_diffrn_reflns_av_unetI/netI 0.1124
_diffrn_reflns_Laue_measured_fraction_full 1.000
_diffrn_reflns_Laue_measured_fraction_max 1.000
_diffrn_reflns_limit_h_max 15
_diffrn_reflns_limit_h_min -18
_diffrn_reflns_limit_k_max 16
_diffrn_reflns_limit_k_min -14
_diffrn_reflns_limit_l_max 22
_diffrn_reflns_limit_l_min -22
_diffrn_reflns_number 24894
_diffrn_reflns_point_group_measured_fraction_full 0.895
_diffrn_reflns_point_group_measured_fraction_max 0.895
_diffrn_reflns_theta_full 26.000
_diffrn_reflns_theta_max 25.996
_diffrn_reflns_theta_min 1.207
_diffrn_standards_number 0
_exptl_absorpt_coefficient_mu 0.150
_exptl_absorpt_correction_T_max 0.7461
_exptl_absorpt_correction_T_min 0.6748
_exptl_absorpt_correction_type multi-scan
_exptl_absorpt_process_details
;
SADABS-2008/1 (Bruker,2008) was used for absorption correction.
wR2(int) was 0.0643 before and 0.0539 after correction.
The Ratio of minimum to maximum transmission is 0.9044.
The \l/2 correction factor is 0.0015.
;
_exptl_crystal_colour colourless
_exptl_crystal_density_diffrn 1.111
_exptl_crystal_description block
_exptl_crystal_F_000 1232
_exptl_crystal_size_max 0.25
_exptl_crystal_size_mid 0.22
_exptl_crystal_size_min 0.18
_refine_diff_density_max 1.063
_refine_diff_density_min -0.357
_refine_diff_density_rms 0.067
_refine_ls_abs_structure_details
;
 Flack x determined using 2102 quotients [(I+)-(I-)]/[(I+)+(I-)]
 (Parsons, Flack and Wagner, Acta Cryst. B69 (2013) 249-259).
;
_refine_ls_abs_structure_Flack -0.15(15)
_refine_ls_extinction_method none
_refine_ls_goodness_of_fit_ref 1.008
_refine_ls_hydrogen_treatment constr
_refine_ls_matrix_type full
_refine_ls_number_parameters 703
_refine_ls_number_reflns 11868
_refine_ls_number_restraints 73
_refine_ls_restrained_S_all 1.030
_refine_ls_R_factor_all 0.1247
_refine_ls_R_factor_gt 0.0673
_refine_ls_shift/su_max 0.012
_refine_ls_shift/su_mean 0.000
_refine_ls_structure_factor_coef Fsqd
_refine_ls_weighting_details 'w=1/[\s^2^(Fo^2^)+(0.0840P)^2^] where P=(Fo^2^+2Fc^2^)/3'
_refine_ls_weighting_scheme calc
_refine_ls_wR_factor_gt 0.1493
_refine_ls_wR_factor_ref 0.1796
_reflns_Friedel_coverage 0.713
_reflns_Friedel_fraction_full 0.780
_reflns_Friedel_fraction_max 0.780
_reflns_number_gt 7214
_reflns_number_total 11868
_reflns_threshold_expression 'I > 2\s(I)'
_cod_data_source_file c6dt01126h2.cif
_cod_data_source_block mo_dm15695_0m
_cod_depositor_comments 'Adding full bibliography for 7039365--7039368.cif.'
_cod_original_cell_volume 3374.8(7)
_cod_database_code 7039365
_shelxl_version_number 2014-3
_shelx_space_group_comment
;
The symmetry employed for this shelxl refinement is uniquely defined
by the following loop, which should always be used as a source of
symmetry information in preference to the above space-group names.
They are only intended as comments.
;
_shelx_estimated_absorpt_t_max 0.973
_shelx_estimated_absorpt_t_min 0.963
_olex2_refinement_description
;
1. Fixed Uiso
 At 1.2 times of:
  All C(H) groups, All C(H,H) groups
 At 1.5 times of:
  All C(H,H,H) groups
2. Uiso/Uaniso restraints and constraints
C13 \\sim C14 \\sim C15 \\sim C16: within 2A with sigma of 0.005 and sigma for
terminal atoms of 0.01
C44 \\sim C45 \\sim C46 \\sim C47: within 2A with sigma of 0.005 and sigma for
terminal atoms of 0.01
Uanis(C45) \\sim Ueq, Uanis(C46) \\sim Ueq, Uanis(C47) \\sim Ueq, Uanis(C14)
\\sim Ueq, Uanis(C15) \\sim Ueq, Uanis(C16) \\sim Ueq: with sigma of 0.005 and
sigma for terminal atoms of 0.01
3.a Ternary CH refined with riding coordinates:
 C9(H9), C40(H40)
3.b Secondary CH2 refined with riding coordinates:
 C7(H7A,H7B), C8(H8A,H8B), C10(H10A,H10B), C11(H11A,H11B), C12(H12A,H12B),
 C13(H13A,H13B), C14(H14A,H14B), C15(H15A,H15B), C17(H17A,H17B), C38(H38A,H38B),
  C39(H39A,H39B), C41(H41A,H41B), C42(H42A,H42B), C43(H43A,H43B), C44(H44A,
 H44B), C45(H45A,H45B), C46(H46A,H46B), C48(H48A,H48B)
3.c Aromatic/amide H refined with riding coordinates:
 C3(H3), C5(H5), C19(H19), C20(H20), C21(H21), C22(H22), C23(H23), C34(H34),
 C36(H36), C50(H50), C51(H51), C52(H52), C53(H53), C54(H54)
3.d Idealised Me refined as rotating group:
 C16(H16A,H16B,H16C), C24(H24A,H24B,H24C), C25(H25A,H25B,H25C), C26(H26A,H26B,
 H26C), C27(H27A,H27B,H27C), C28(H28A,H28B,H28C), C29(H29A,H29B,H29C), C30(H30A,
 H30B,H30C), C31(H31A,H31B,H31C), C47(H47A,H47B,H47C), C55(H55A,H55B,H55C),
 C56(H56A,H56B,H56C), C57(H57A,H57B,H57C), C58(H58A,H58B,H58C), C59(H59A,H59B,
 H59C), C60(H60A,H60B,H60C), C61(H61A,H61B,H61C), C62(H62A,H62B,H62C)
;
_olex2_submission_special_instructions 'No special instructions were received'

loop_
_space_group_symop_operation_xyz
'x, y, z'
'-x, y+1/2, -z'

loop_
_atom_site_label
_atom_site_type_symbol
_atom_site_fract_x
_atom_site_fract_y
_atom_site_fract_z
_atom_site_U_iso_or_equiv
_atom_site_adp_type
_atom_site_occupancy
_atom_site_site_symmetry_order
_atom_site_calc_flag
_atom_site_refinement_flags_posn
_atom_site_refinement_flags_adp
Si1 Si 0.83767(16) -0.6724(2) 0.89124(13) 0.0374(6) Uani 1 1 d . .
Si2 Si 0.76103(16) -0.79739(18) 0.99134(14) 0.0337(6) Uani 1 1 d . .
Mg1 Mg 0.72044(17) -0.5593(2) 0.97204(14) 0.0272(6) Uani 1 1 d . .
O1 O 0.7465(4) -0.4489(4) 0.9211(3) 0.0319(13) Uani 1 1 d . .
N1 N 0.5651(4) -0.5272(5) 0.9353(3) 0.0245(14) Uani 1 1 d . .
N2 N 0.7284(4) -0.4990(5) 1.0853(4) 0.0296(15) Uani 1 1 d . .
N3 N 0.7738(4) -0.6872(5) 0.9527(4) 0.0295(16) Uani 1 1 d . .
C1 C 0.6934(5) -0.3690(7) 0.8961(4) 0.0280(19) Uani 1 1 d . .
C2 C 0.7381(5) -0.2779(6) 0.8979(4) 0.0298(19) Uani 1 1 d . .
C3 C 0.6822(6) -0.1959(7) 0.8663(4) 0.031(2) Uani 1 1 d . .
H3 H 0.7139 -0.1349 0.8676 0.037 Uiso 1 1 calc R .
C4 C 0.5810(6) -0.2008(6) 0.8326(4) 0.030(2) Uani 1 1 d . .
C5 C 0.5358(5) -0.2893(6) 0.8364(4) 0.0278(18) Uani 1 1 d . .
H5 H 0.4664 -0.2923 0.8182 0.033 Uiso 1 1 calc R .
C6 C 0.5903(5) -0.3737(6) 0.8662(4) 0.0277(19) Uani 1 1 d . .
C7 C 0.5373(5) -0.4686(6) 0.8607(4) 0.0260(18) Uani 1 1 d . .
H7A H 0.4662 -0.4546 0.8426 0.031 Uiso 1 1 calc R .
H7B H 0.5485 -0.5093 0.8196 0.031 Uiso 1 1 calc R .
C8 C 0.5538(5) -0.4688(6) 1.0016(4) 0.0300(19) Uani 1 1 d . .
H8A H 0.4856 -0.4749 0.9998 0.036 Uiso 1 1 calc R .
H8B H 0.5665 -0.3989 0.9947 0.036 Uiso 1 1 calc R .
C9 C 0.6248(5) -0.5046(5) 1.0823(4) 0.0304(16) Uani 1 1 d . .
H9 H 0.6081 -0.5726 1.0936 0.037 Uiso 1 1 calc R .
C10 C 0.6207(5) -0.4325(6) 1.1465(4) 0.0361(18) Uani 1 1 d . .
H10A H 0.5547 -0.4030 1.1316 0.043 Uiso 1 1 calc R .
H10B H 0.6369 -0.4661 1.1981 0.043 Uiso 1 1 calc R .
C11 C 0.6964(5) -0.3552(6) 1.1508(4) 0.0407(18) Uani 1 1 d . .
H11A H 0.7429 -0.3473 1.2059 0.049 Uiso 1 1 calc R .
H11B H 0.6644 -0.2913 1.1318 0.049 Uiso 1 1 calc R .
C12 C 0.7502(5) -0.3920(5) 1.0966(4) 0.0334(17) Uani 1 1 d . .
H12A H 0.7260 -0.3574 1.0451 0.040 Uiso 1 1 calc R .
H12B H 0.8216 -0.3809 1.1220 0.040 Uiso 1 1 calc R .
C13 C 0.7965(6) -0.5523(7) 1.1547(5) 0.053(2) Uani 1 1 d . U
H13A H 0.7696 -0.6177 1.1587 0.064 Uiso 1 1 calc R .
H13B H 0.8050 -0.5156 1.2040 0.064 Uiso 1 1 calc R .
C14 C 0.8988(7) -0.5633(8) 1.1439(5) 0.071(2) Uani 1 1 d . U
H14A H 0.8883 -0.6018 1.0952 0.085 Uiso 1 1 calc R .
H14B H 0.9210 -0.4972 1.1353 0.085 Uiso 1 1 calc R .
C15 C 0.9772(8) -0.6091(10) 1.2082(7) 0.091(3) Uani 1 1 d . U
H15A H 0.9596 -0.6774 1.2155 0.109 Uiso 1 1 calc R .
H15B H 0.9891 -0.5728 1.2582 0.109 Uiso 1 1 calc R .
C16 C 1.0690(8) -0.6073(11) 1.1867(7) 0.101(4) Uani 1 1 d . U
H16A H 1.0639 -0.6581 1.1472 0.152 Uiso 1 1 calc GR .
H16B H 1.1268 -0.6198 1.2343 0.152 Uiso 1 1 calc GR .
H16C H 1.0751 -0.5430 1.1649 0.152 Uiso 1 1 calc GR .
C17 C 0.5058(5) -0.6189(6) 0.9199(4) 0.0291(18) Uani 1 1 d . .
H17A H 0.5297 -0.6594 0.9686 0.035 Uiso 1 1 calc R .
H17B H 0.5188 -0.6558 0.8777 0.035 Uiso 1 1 calc R .
C18 C 0.3956(5) -0.6077(6) 0.8957(4) 0.0292(18) Uani 1 1 d . .
C19 C 0.3520(5) -0.6184(7) 0.9515(4) 0.0332(19) Uani 1 1 d . .
H19 H 0.3913 -0.6312 1.0053 0.040 Uiso 1 1 calc R .
C20 C 0.2513(6) -0.6103(7) 0.9293(5) 0.036(2) Uani 1 1 d . .
H20 H 0.2222 -0.6159 0.9683 0.043 Uiso 1 1 calc R .
C21 C 0.1926(6) -0.5944(8) 0.8511(5) 0.045(2) Uani 1 1 d . .
H21 H 0.1234 -0.5902 0.8358 0.054 Uiso 1 1 calc R .
C22 C 0.2362(6) -0.5847(7) 0.7962(5) 0.040(2) Uani 1 1 d . .
H22 H 0.1968 -0.5721 0.7424 0.048 Uiso 1 1 calc R .
C23 C 0.3369(6) -0.5931(7) 0.8176(5) 0.035(2) Uani 1 1 d . .
H23 H 0.3656 -0.5887 0.7782 0.042 Uiso 1 1 calc R .
C24 C 0.5208(6) -0.1105(7) 0.7967(5) 0.041(2) Uani 1 1 d . .
H24A H 0.5217 -0.0995 0.7435 0.061 Uiso 1 1 calc GR .
H24B H 0.5488 -0.0535 0.8301 0.061 Uiso 1 1 calc GR .
H24C H 0.4531 -0.1202 0.7934 0.061 Uiso 1 1 calc GR .
C25 C 0.8476(5) -0.2724(7) 0.9373(5) 0.042(2) Uani 1 1 d . .
H25A H 0.8692 -0.2046 0.9363 0.063 Uiso 1 1 calc GR .
H25B H 0.8782 -0.3145 0.9089 0.063 Uiso 1 1 calc GR .
H25C H 0.8670 -0.2946 0.9923 0.063 Uiso 1 1 calc GR .
C26 C 0.9390(6) -0.5818(8) 0.9316(5) 0.049(3) Uani 1 1 d . .
H26A H 0.9127 -0.5204 0.9437 0.074 Uiso 1 1 calc GR .
H26B H 0.9692 -0.5695 0.8923 0.074 Uiso 1 1 calc GR .
H26C H 0.9883 -0.6079 0.9801 0.074 Uiso 1 1 calc GR .
C27 C 0.7554(7) -0.6277(9) 0.7917(5) 0.060(3) Uani 1 1 d . .
H27A H 0.7090 -0.6796 0.7647 0.090 Uiso 1 1 calc GR .
H27B H 0.7948 -0.6102 0.7600 0.090 Uiso 1 1 calc GR .
H27C H 0.7192 -0.5701 0.7982 0.090 Uiso 1 1 calc GR .
C28 C 0.9000(7) -0.7877(8) 0.8740(6) 0.060(3) Uani 1 1 d . .
H28A H 0.9375 -0.8180 0.9250 0.090 Uiso 1 1 calc GR .
H28B H 0.9443 -0.7707 0.8463 0.090 Uiso 1 1 calc GR .
H28C H 0.8503 -0.8338 0.8416 0.090 Uiso 1 1 calc GR .
C29 C 0.6988(7) -0.8930(8) 0.9153(6) 0.065(3) Uani 1 1 d . .
H29A H 0.7421 -0.9122 0.8872 0.097 Uiso 1 1 calc GR .
H29B H 0.6378 -0.8663 0.8773 0.097 Uiso 1 1 calc GR .
H29C H 0.6842 -0.9504 0.9415 0.097 Uiso 1 1 calc GR .
C30 C 0.8792(6) -0.8519(9) 1.0600(6) 0.062(3) Uani 1 1 d . .
H30A H 0.9167 -0.8020 1.0976 0.093 Uiso 1 1 calc GR .
H30B H 0.9176 -0.8755 1.0290 0.093 Uiso 1 1 calc GR .
H30C H 0.8650 -0.9068 1.0890 0.093 Uiso 1 1 calc GR .
C31 C 0.6835(7) -0.7940(8) 1.0524(5) 0.047(2) Uani 1 1 d . .
H31A H 0.6982 -0.8508 1.0878 0.071 Uiso 1 1 calc GR .
H31B H 0.6143 -0.7955 1.0177 0.071 Uiso 1 1 calc GR .
H31C H 0.6969 -0.7337 1.0839 0.071 Uiso 1 1 calc GR .
Si3 Si 0.83174(17) 0.2658(2) 0.39531(14) 0.0428(7) Uani 1 1 d . .
Si4 Si 0.76095(17) 0.38206(19) 0.50400(15) 0.0390(6) Uani 1 1 d . .
Mg2 Mg 0.70900(18) 0.1512(2) 0.47390(15) 0.0302(6) Uani 1 1 d . .
O2 O 0.7418(4) 0.0432(4) 0.4232(3) 0.0350(14) Uani 1 1 d . .
N4 N 0.5534(4) 0.1151(5) 0.4311(3) 0.0280(15) Uani 1 1 d . .
N5 N 0.7122(4) 0.0781(5) 0.5814(4) 0.0303(16) Uani 1 1 d . .
N6 N 0.7684(4) 0.2766(6) 0.4577(4) 0.0367(18) Uani 1 1 d . .
C32 C 0.6932(5) -0.0376(6) 0.3958(4) 0.0274(18) Uani 1 1 d . .
C33 C 0.7431(6) -0.1264(7) 0.3981(4) 0.032(2) Uani 1 1 d . .
C34 C 0.6917(6) -0.2096(7) 0.3689(5) 0.035(2) Uani 1 1 d . .
H34 H 0.7269 -0.2682 0.3692 0.042 Uiso 1 1 calc R .
C35 C 0.5898(6) -0.2127(6) 0.3387(4) 0.0283(18) Uani 1 1 d . .
C36 C 0.5408(5) -0.1261(6) 0.3386(4) 0.0267(18) Uani 1 1 d . .
H36 H 0.4713 -0.1261 0.3187 0.032 Uiso 1 1 calc R .
C37 C 0.5903(5) -0.0393(6) 0.3667(4) 0.0245(17) Uani 1 1 d . .
C38 C 0.5326(5) 0.0547(6) 0.3577(4) 0.0297(19) Uani 1 1 d . .
H38A H 0.5452 0.0956 0.3173 0.036 Uiso 1 1 calc R .
H38B H 0.4620 0.0380 0.3370 0.036 Uiso 1 1 calc R .
C39 C 0.5379(5) 0.0601(6) 0.4958(4) 0.0285(18) Uani 1 1 d . .
H39A H 0.4853 0.0113 0.4722 0.034 Uiso 1 1 calc R .
H39B H 0.5148 0.1061 0.5275 0.034 Uiso 1 1 calc R .
C40 C 0.6289(5) 0.0069(5) 0.5512(4) 0.0278(15) Uani 1 1 d . .
H40 H 0.6469 -0.0472 0.5218 0.033 Uiso 1 1 calc R .
C41 C 0.6115(6) -0.0350(6) 0.6235(4) 0.0390(18) Uani 1 1 d . .
H41A H 0.6401 -0.1014 0.6364 0.047 Uiso 1 1 calc R .
H41B H 0.5405 -0.0387 0.6137 0.047 Uiso 1 1 calc R .
C42 C 0.6629(6) 0.0370(6) 0.6912(4) 0.0391(19) Uani 1 1 d . .
H42A H 0.6173 0.0600 0.7167 0.047 Uiso 1 1 calc R .
H42B H 0.7201 0.0058 0.7319 0.047 Uiso 1 1 calc R .
C43 C 0.6948(5) 0.1211(6) 0.6518(4) 0.0391(19) Uani 1 1 d . .
H43A H 0.6432 0.1719 0.6346 0.047 Uiso 1 1 calc R .
H43B H 0.7556 0.1511 0.6889 0.047 Uiso 1 1 calc R .
C44 C 0.8066(6) 0.0227(8) 0.6087(5) 0.059(2) Uani 1 1 d . U
H44A H 0.7998 -0.0318 0.5710 0.071 Uiso 1 1 calc R .
H44B H 0.8147 -0.0072 0.6605 0.071 Uiso 1 1 calc R .
C45 C 0.9001(8) 0.0764(10) 0.6181(7) 0.091(3) Uani 1 1 d . U
H45A H 0.9523 0.0271 0.6260 0.109 Uiso 1 1 calc R .
H45B H 0.8907 0.1104 0.5675 0.109 Uiso 1 1 calc R .
C46 C 0.9307(9) 0.1384(11) 0.6731(8) 0.101(3) Uani 1 1 d . U
H46A H 0.9307 0.1097 0.7233 0.121 Uiso 1 1 calc R .
H46B H 0.8873 0.1965 0.6606 0.121 Uiso 1 1 calc R .
C47 C 1.0453(7) 0.1716(10) 0.6829(7) 0.096(4) Uani 1 1 d . U
H47A H 1.0430 0.2120 0.6375 0.145 Uiso 1 1 calc GR .
H47B H 1.0845 0.1128 0.6848 0.145 Uiso 1 1 calc GR .
H47C H 1.0749 0.2091 0.7319 0.145 Uiso 1 1 calc GR .
C48 C 0.4927(5) 0.2069(6) 0.4100(5) 0.0304(18) Uani 1 1 d . .
H48A H 0.5157 0.2519 0.4560 0.036 Uiso 1 1 calc R .
H48B H 0.5051 0.2393 0.3656 0.036 Uiso 1 1 calc R .
C49 C 0.3840(5) 0.1939(7) 0.3868(5) 0.0311(19) Uani 1 1 d . .
C50 C 0.3244(5) 0.1703(6) 0.3096(4) 0.033(2) Uani 1 1 d . .
H50 H 0.3531 0.1603 0.2708 0.040 Uiso 1 1 calc R .
C51 C 0.2252(6) 0.1610(8) 0.2887(5) 0.044(2) Uani 1 1 d . .
H51 H 0.1854 0.1434 0.2361 0.053 Uiso 1 1 calc R .
C52 C 0.1833(6) 0.1776(8) 0.3447(5) 0.052(3) Uani 1 1 d . .
H52 H 0.1145 0.1702 0.3302 0.063 Uiso 1 1 calc R .
C53 C 0.2385(7) 0.2044(9) 0.4206(6) 0.057(3) Uani 1 1 d . .
H53 H 0.2085 0.2178 0.4580 0.068 Uiso 1 1 calc R .
C54 C 0.3384(6) 0.2115(7) 0.4415(5) 0.041(2) Uani 1 1 d . .
H54 H 0.3774 0.2287 0.4944 0.049 Uiso 1 1 calc R .
C55 C 0.8548(5) -0.1243(8) 0.4321(5) 0.043(2) Uani 1 1 d . .
H55A H 0.8802 -0.1884 0.4244 0.065 Uiso 1 1 calc GR .
H55B H 0.8774 -0.1093 0.4888 0.065 Uiso 1 1 calc GR .
H55C H 0.8784 -0.0739 0.4048 0.065 Uiso 1 1 calc GR .
C56 C 0.5347(6) -0.3043(8) 0.3044(5) 0.049(2) Uani 1 1 d . .
H56A H 0.5371 -0.3491 0.3473 0.074 Uiso 1 1 calc GR .
H56B H 0.5645 -0.3358 0.2700 0.074 Uiso 1 1 calc GR .
H56C H 0.4663 -0.2879 0.2734 0.074 Uiso 1 1 calc GR .
C57 C 0.7513(7) 0.2223(9) 0.2941(5) 0.060(3) Uani 1 1 d . .
H57A H 0.7287 0.1556 0.2979 0.090 Uiso 1 1 calc GR .
H57B H 0.7886 0.2227 0.2588 0.090 Uiso 1 1 calc GR .
H57C H 0.6947 0.2660 0.2728 0.090 Uiso 1 1 calc GR .
C58 C 0.9339(6) 0.1773(9) 0.4313(5) 0.057(3) Uani 1 1 d . .
H58A H 0.9780 0.1965 0.4843 0.086 Uiso 1 1 calc GR .
H58B H 0.9699 0.1768 0.3950 0.086 Uiso 1 1 calc GR .
H58C H 0.9077 0.1118 0.4335 0.086 Uiso 1 1 calc GR .
C59 C 0.8858(8) 0.3843(10) 0.3772(6) 0.081(4) Uani 1 1 d . .
H59A H 0.8329 0.4289 0.3473 0.122 Uiso 1 1 calc GR .
H59B H 0.9278 0.3714 0.3467 0.122 Uiso 1 1 calc GR .
H59C H 0.9247 0.4142 0.4280 0.122 Uiso 1 1 calc GR .
C60 C 0.8806(6) 0.4276(8) 0.5760(6) 0.065(3) Uani 1 1 d . .
H60A H 0.9096 0.3776 0.6166 0.097 Uiso 1 1 calc GR .
H60B H 0.8697 0.4877 0.6012 0.097 Uiso 1 1 calc GR .
H60C H 0.9251 0.4414 0.5479 0.097 Uiso 1 1 calc GR .
C61 C 0.6996(7) 0.4837(8) 0.4329(6) 0.066(3) Uani 1 1 d . .
H61A H 0.7469 0.5135 0.4128 0.100 Uiso 1 1 calc GR .
H61B H 0.6755 0.5334 0.4603 0.100 Uiso 1 1 calc GR .
H61C H 0.6446 0.4569 0.3885 0.100 Uiso 1 1 calc GR .
C62 C 0.6851(7) 0.3661(7) 0.5678(6) 0.052(3) Uani 1 1 d . .
H62A H 0.6202 0.3409 0.5354 0.078 Uiso 1 1 calc GR .
H62B H 0.6780 0.4293 0.5907 0.078 Uiso 1 1 calc GR .
H62C H 0.7175 0.3195 0.6105 0.078 Uiso 1 1 calc GR .

loop_
_atom_site_aniso_label
_atom_site_aniso_U_11
_atom_site_aniso_U_22
_atom_site_aniso_U_33
_atom_site_aniso_U_23
_atom_site_aniso_U_13
_atom_site_aniso_U_12
Si1 0.0342(13) 0.0470(16) 0.0321(13) -0.0092(12) 0.0134(11) 0.0032(11)
Si2 0.0321(12) 0.0275(14) 0.0368(13) -0.0038(11) 0.0070(10) 0.0037(10)
Mg1 0.0275(13) 0.0273(16) 0.0256(13) -0.0013(12) 0.0083(11) 0.0042(11)
O1 0.024(3) 0.034(4) 0.038(3) 0.002(3) 0.011(2) 0.005(2)
N1 0.025(3) 0.023(4) 0.026(3) -0.002(3) 0.011(3) -0.002(3)
N2 0.032(3) 0.029(4) 0.024(3) 0.001(3) 0.006(3) -0.001(3)
N3 0.037(4) 0.020(4) 0.032(3) -0.001(3) 0.013(3) 0.006(3)
C1 0.031(4) 0.038(6) 0.017(4) 0.002(4) 0.011(3) 0.004(4)
C2 0.026(4) 0.036(6) 0.027(4) -0.003(4) 0.010(3) -0.008(4)
C3 0.043(5) 0.031(5) 0.024(4) -0.005(4) 0.018(4) -0.008(4)
C4 0.034(4) 0.036(6) 0.022(4) 0.004(4) 0.011(3) 0.003(4)
C5 0.033(4) 0.029(5) 0.022(4) 0.004(4) 0.011(3) 0.000(4)
C6 0.026(4) 0.036(5) 0.018(4) 0.004(4) 0.005(3) -0.003(4)
C7 0.030(4) 0.025(5) 0.016(4) 0.005(3) 0.001(3) -0.001(3)
C8 0.030(4) 0.028(5) 0.033(4) -0.001(4) 0.013(3) 0.007(3)
C9 0.035(4) 0.031(4) 0.025(4) -0.002(3) 0.010(3) 0.001(3)
C10 0.050(5) 0.035(5) 0.032(4) 0.000(4) 0.025(4) 0.003(4)
C11 0.054(5) 0.034(5) 0.038(4) 0.000(4) 0.021(4) 0.005(4)
C12 0.043(4) 0.026(4) 0.031(4) -0.005(3) 0.014(3) -0.006(3)
C13 0.059(4) 0.044(5) 0.038(4) -0.004(4) -0.004(3) 0.012(4)
C14 0.076(4) 0.066(4) 0.052(4) -0.018(3) 0.001(3) 0.031(3)
C15 0.092(4) 0.085(5) 0.080(4) -0.017(4) 0.012(4) 0.012(4)
C16 0.081(6) 0.125(8) 0.101(7) -0.050(6) 0.036(5) 0.011(6)
C17 0.033(4) 0.026(5) 0.026(4) 0.001(4) 0.007(3) -0.007(4)
C18 0.040(4) 0.025(5) 0.022(4) -0.004(3) 0.010(3) -0.006(4)
C19 0.033(4) 0.040(5) 0.025(4) -0.003(4) 0.008(3) -0.015(4)
C20 0.045(5) 0.039(5) 0.032(4) -0.008(4) 0.024(4) -0.009(4)
C21 0.032(5) 0.056(7) 0.053(6) -0.008(5) 0.024(4) -0.003(4)
C22 0.037(5) 0.048(6) 0.026(4) -0.001(4) 0.001(4) -0.001(4)
C23 0.037(4) 0.039(5) 0.032(4) 0.000(4) 0.017(4) -0.007(4)
C24 0.050(5) 0.027(5) 0.053(5) 0.008(4) 0.027(4) 0.005(4)
C25 0.035(5) 0.043(6) 0.047(5) -0.001(4) 0.014(4) -0.010(4)
C26 0.031(5) 0.060(7) 0.063(6) 0.004(5) 0.024(4) -0.001(4)
C27 0.064(6) 0.088(10) 0.029(5) -0.008(6) 0.017(5) -0.001(6)
C28 0.063(6) 0.059(7) 0.066(7) -0.026(6) 0.034(5) -0.001(5)
C29 0.073(7) 0.053(7) 0.065(7) -0.020(6) 0.021(6) -0.024(6)
C30 0.036(5) 0.062(7) 0.070(7) 0.028(6) -0.001(5) 0.007(5)
C31 0.063(6) 0.037(5) 0.046(5) 0.002(4) 0.024(4) 0.002(4)
Si3 0.0373(14) 0.0606(19) 0.0312(13) 0.0057(13) 0.0133(11) -0.0136(12)
Si4 0.0363(13) 0.0306(15) 0.0456(14) 0.0020(11) 0.0095(11) -0.0049(11)
Mg2 0.0331(14) 0.0314(17) 0.0286(14) -0.0018(12) 0.0143(12) -0.0064(12)
O2 0.035(3) 0.038(4) 0.033(3) -0.007(3) 0.014(3) -0.002(3)
N4 0.028(3) 0.031(4) 0.025(3) -0.004(3) 0.010(3) 0.001(3)
N5 0.020(3) 0.047(5) 0.022(3) 0.002(3) 0.005(3) -0.006(3)
N6 0.032(4) 0.049(5) 0.031(4) 0.004(4) 0.013(3) -0.010(3)
C32 0.030(4) 0.031(5) 0.022(4) 0.000(4) 0.011(3) 0.004(4)
C33 0.039(5) 0.040(6) 0.023(4) -0.005(4) 0.018(4) 0.004(4)
C34 0.041(5) 0.033(6) 0.033(5) 0.003(4) 0.016(4) 0.009(4)
C35 0.040(5) 0.026(5) 0.021(4) 0.003(4) 0.014(3) 0.003(4)
C36 0.023(4) 0.033(5) 0.026(4) 0.002(4) 0.011(3) -0.001(4)
C37 0.028(4) 0.026(5) 0.020(4) 0.001(4) 0.010(3) 0.006(4)
C38 0.022(4) 0.038(6) 0.029(4) 0.001(4) 0.009(3) 0.006(4)
C39 0.032(4) 0.029(5) 0.026(4) -0.001(3) 0.012(3) 0.002(3)
C40 0.035(4) 0.025(4) 0.025(3) -0.002(3) 0.013(3) -0.001(3)
C41 0.054(5) 0.034(5) 0.032(4) 0.006(4) 0.019(4) 0.001(4)
C42 0.052(5) 0.042(5) 0.029(4) 0.003(4) 0.022(4) 0.000(4)
C43 0.041(4) 0.047(5) 0.030(4) -0.007(4) 0.013(3) -0.013(4)
C44 0.052(4) 0.091(6) 0.043(4) 0.010(4) 0.027(4) 0.004(4)
C45 0.092(4) 0.096(5) 0.077(4) 0.017(4) 0.021(4) -0.007(4)
C46 0.107(5) 0.093(5) 0.095(5) 0.018(4) 0.027(4) -0.018(4)
C47 0.075(6) 0.104(8) 0.096(7) 0.038(6) 0.014(5) -0.032(6)
C48 0.035(4) 0.025(5) 0.033(4) 0.000(4) 0.014(3) 0.000(4)
C49 0.028(4) 0.028(5) 0.041(5) 0.003(4) 0.017(4) 0.007(4)
C50 0.037(5) 0.040(5) 0.021(4) 0.007(4) 0.007(3) 0.012(4)
C51 0.032(5) 0.061(7) 0.035(5) 0.005(5) 0.006(4) 0.008(4)
C52 0.037(5) 0.074(8) 0.045(6) 0.012(5) 0.015(4) 0.012(5)
C53 0.049(6) 0.078(8) 0.058(6) 0.022(6) 0.036(5) 0.026(6)
C54 0.045(5) 0.047(6) 0.030(4) 0.001(4) 0.014(4) 0.010(4)
C55 0.036(5) 0.058(6) 0.032(4) -0.002(4) 0.008(4) 0.014(4)
C56 0.057(6) 0.046(6) 0.049(5) -0.003(5) 0.024(5) 0.009(5)
C57 0.056(6) 0.091(10) 0.032(5) 0.004(6) 0.016(4) -0.019(6)
C58 0.048(5) 0.081(9) 0.049(6) 0.004(6) 0.024(5) -0.006(5)
C59 0.070(7) 0.116(11) 0.064(7) 0.008(7) 0.031(6) -0.048(7)
C60 0.054(6) 0.040(6) 0.086(8) -0.011(6) 0.008(5) -0.009(5)
C61 0.070(7) 0.049(7) 0.074(7) 0.019(6) 0.019(6) 0.011(5)
C62 0.067(6) 0.036(6) 0.063(6) -0.015(5) 0.036(5) -0.009(5)

loop_
_atom_type_symbol
_atom_type_description
_atom_type_scat_dispersion_real
_atom_type_scat_dispersion_imag
_atom_type_scat_source
C C 0.0033 0.0016 'International Tables Vol C Tables 4.2.6.8 and 6.1.1.4'
H H 0.0000 0.0000 'International Tables Vol C Tables 4.2.6.8 and 6.1.1.4'
Mg Mg 0.0486 0.0363 'International Tables Vol C Tables 4.2.6.8 and 6.1.1.4'
N N 0.0061 0.0033 'International Tables Vol C Tables 4.2.6.8 and 6.1.1.4'
O O 0.0106 0.0060 'International Tables Vol C Tables 4.2.6.8 and 6.1.1.4'
Si Si 0.0817 0.0704 'International Tables Vol C Tables 4.2.6.8 and 6.1.1.4'

loop_
_geom_angle_atom_site_label_1
_geom_angle_atom_site_label_2
_geom_angle_atom_site_label_3
_geom_angle
N3 Si1 Mg1 37.8(2)
N3 Si1 C26 111.7(4)
N3 Si1 C27 110.7(4)
N3 Si1 C28 114.8(4)
C26 Si1 Mg1 89.0(3)
C26 Si1 C27 107.7(5)
C26 Si1 C28 104.6(4)
C27 Si1 Mg1 91.1(3)
C27 Si1 C28 106.9(5)
C28 Si1 Mg1 152.3(3)
N3 Si2 C29 114.2(4)
N3 Si2 C30 114.2(4)
N3 Si2 C31 114.0(4)
C29 Si2 C30 107.2(5)
C31 Si2 C29 102.5(5)
C31 Si2 C30 103.5(4)
O1 Mg1 Si1 85.49(18)
O1 Mg1 N1 93.7(3)
O1 Mg1 N2 102.0(3)
O1 Mg1 N3 117.1(2)
N1 Mg1 Si1 131.69(19)
N1 Mg1 N2 84.5(2)
N2 Mg1 Si1 142.9(2)
N3 Mg1 Si1 31.57(18)
N3 Mg1 N1 123.8(3)
N3 Mg1 N2 127.3(3)
C1 O1 Mg1 129.3(5)
C7 N1 Mg1 107.3(4)
C7 N1 C8 111.5(6)
C8 N1 Mg1 105.6(4)
C17 N1 Mg1 111.2(5)
C17 N1 C7 109.4(6)
C17 N1 C8 111.7(5)
C9 N2 Mg1 103.8(4)
C12 N2 Mg1 115.9(4)
C12 N2 C9 102.6(6)
C13 N2 Mg1 113.8(5)
C13 N2 C9 111.5(6)
C13 N2 C12 108.6(6)
Si1 N3 Mg1 110.7(4)
Si2 N3 Si1 122.8(4)
Si2 N3 Mg1 126.5(3)
O1 C1 C2 120.9(7)
O1 C1 C6 120.6(8)
C2 C1 C6 118.5(8)
C1 C2 C25 117.7(8)
C3 C2 C1 120.5(7)
C3 C2 C25 121.8(8)
C2 C3 H3 119.3
C2 C3 C4 121.4(8)
C4 C3 H3 119.3
C3 C4 C5 118.2(7)
C3 C4 C24 120.8(8)
C5 C4 C24 121.0(7)
C4 C5 H5 119.3
C4 C5 C6 121.4(7)
C6 C5 H5 119.3
C1 C6 C7 121.6(7)
C5 C6 C1 119.6(7)
C5 C6 C7 118.7(6)
N1 C7 C6 116.0(6)
N1 C7 H7A 108.3
N1 C7 H7B 108.3
C6 C7 H7A 108.3
C6 C7 H7B 108.3
H7A C7 H7B 107.4
N1 C8 H8A 109.4
N1 C8 H8B 109.4
N1 C8 C9 111.1(6)
H8A C8 H8B 108.0
C9 C8 H8A 109.4
C9 C8 H8B 109.4
N2 C9 C8 110.3(5)
N2 C9 H9 111.0
N2 C9 C10 104.8(5)
C8 C9 H9 111.0
C8 C9 C10 108.5(6)
C10 C9 H9 111.0
C9 C10 H10A 110.8
C9 C10 H10B 110.8
H10A C10 H10B 108.9
C11 C10 C9 104.9(5)
C11 C10 H10A 110.8
C11 C10 H10B 110.8
C10 C11 H11A 110.6
C10 C11 H11B 110.6
C10 C11 C12 105.8(6)
H11A C11 H11B 108.7
C12 C11 H11A 110.6
C12 C11 H11B 110.6
N2 C12 C11 105.8(6)
N2 C12 H12A 110.6
N2 C12 H12B 110.6
C11 C12 H12A 110.6
C11 C12 H12B 110.6
H12A C12 H12B 108.7
N2 C13 H13A 110.0
N2 C13 H13B 110.0
N2 C13 C14 108.5(7)
H13A C13 H13B 108.4
C14 C13 H13A 110.0
C14 C13 H13B 110.0
C13 C14 H14A 108.1
C13 C14 H14B 108.1
H14A C14 H14B 107.3
C15 C14 C13 116.8(9)
C15 C14 H14A 108.1
C15 C14 H14B 108.1
C14 C15 H15A 110.2
C14 C15 H15B 110.2
C14 C15 C16 107.7(10)
H15A C15 H15B 108.5
C16 C15 H15A 110.2
C16 C15 H15B 110.2
C15 C16 H16A 109.5
C15 C16 H16B 109.5
C15 C16 H16C 109.5
H16A C16 H16B 109.5
H16A C16 H16C 109.5
H16B C16 H16C 109.5
N1 C17 H17A 108.0
N1 C17 H17B 108.0
N1 C17 C18 117.2(7)
H17A C17 H17B 107.3
C18 C17 H17A 108.0
C18 C17 H17B 108.0
C19 C18 C17 120.0(7)
C23 C18 C17 120.9(6)
C23 C18 C19 119.0(7)
C18 C19 H19 119.9
C18 C19 C20 120.2(7)
C20 C19 H19 119.9
C19 C20 H20 119.6
C21 C20 C19 120.8(7)
C21 C20 H20 119.6
C20 C21 H21 120.7
C22 C21 C20 118.6(7)
C22 C21 H21 120.7
C21 C22 H22 119.4
C21 C22 C23 121.2(8)
C23 C22 H22 119.4
C18 C23 C22 120.2(7)
C18 C23 H23 119.9
C22 C23 H23 119.9
C4 C24 H24A 109.5
C4 C24 H24B 109.5
C4 C24 H24C 109.5
H24A C24 H24B 109.5
H24A C24 H24C 109.5
H24B C24 H24C 109.5
C2 C25 H25A 109.5
C2 C25 H25B 109.5
C2 C25 H25C 109.5
H25A C25 H25B 109.5
H25A C25 H25C 109.5
H25B C25 H25C 109.5
Si1 C26 H26A 109.5
Si1 C26 H26B 109.5
Si1 C26 H26C 109.5
H26A C26 H26B 109.5
H26A C26 H26C 109.5
H26B C26 H26C 109.5
Si1 C27 H27A 109.5
Si1 C27 H27B 109.5
Si1 C27 H27C 109.5
H27A C27 H27B 109.5
H27A C27 H27C 109.5
H27B C27 H27C 109.5
Si1 C28 H28A 109.5
Si1 C28 H28B 109.5
Si1 C28 H28C 109.5
H28A C28 H28B 109.5
H28A C28 H28C 109.5
H28B C28 H28C 109.5
Si2 C29 H29A 109.5
Si2 C29 H29B 109.5
Si2 C29 H29C 109.5
H29A C29 H29B 109.5
H29A C29 H29C 109.5
H29B C29 H29C 109.5
Si2 C30 H30A 109.5
Si2 C30 H30B 109.5
Si2 C30 H30C 109.5
H30A C30 H30B 109.5
H30A C30 H30C 109.5
H30B C30 H30C 109.5
Si2 C31 H31A 109.5
Si2 C31 H31B 109.5
Si2 C31 H31C 109.5
H31A C31 H31B 109.5
H31A C31 H31C 109.5
H31B C31 H31C 109.5
N6 Si3 Mg2 36.3(3)
N6 Si3 C57 111.9(4)
N6 Si3 C58 112.8(4)
N6 Si3 C59 113.9(5)
C57 Si3 Mg2 91.4(3)
C57 Si3 C59 104.8(5)
C58 Si3 Mg2 92.2(3)
C58 Si3 C57 106.2(5)
C58 Si3 C59 106.6(5)
C59 Si3 Mg2 150.1(4)
N6 Si4 Mg2 30.8(2)
N6 Si4 C60 114.6(4)
N6 Si4 C61 112.9(4)
N6 Si4 C62 111.3(4)
C60 Si4 Mg2 122.9(4)
C60 Si4 C61 109.0(5)
C60 Si4 C62 102.9(5)
C61 Si4 Mg2 125.2(4)
C62 Si4 Mg2 80.5(3)
C62 Si4 C61 105.3(4)
Si3 Mg2 Si4 56.29(8)
O2 Mg2 Si3 83.05(19)
O2 Mg2 Si4 139.1(2)
O2 Mg2 N4 93.9(3)
O2 Mg2 N5 98.6(3)
O2 Mg2 N6 113.5(3)
N4 Mg2 Si3 131.1(2)
N4 Mg2 Si4 115.5(2)
N5 Mg2 Si3 144.83(19)
N5 Mg2 Si4 111.6(2)
N5 Mg2 N4 84.0(2)
N6 Mg2 Si3 30.5(2)
N6 Mg2 Si4 25.8(2)
N6 Mg2 N4 126.8(3)
N6 Mg2 N5 131.2(3)
C32 O2 Mg2 130.1(5)
C38 N4 Mg2 106.9(4)
C38 N4 C48 108.8(6)
C39 N4 Mg2 105.9(4)
C39 N4 C38 112.5(7)
C39 N4 C48 112.3(5)
C48 N4 Mg2 110.4(5)
C40 N5 Mg2 102.8(4)
C40 N5 C43 101.3(5)
C43 N5 Mg2 128.6(5)
C44 N5 Mg2 104.3(4)
C44 N5 C40 109.0(6)
C44 N5 C43 109.6(6)
Si3 N6 Mg2 113.2(4)
Si4 N6 Si3 123.3(4)
Si4 N6 Mg2 123.4(3)
O2 C32 C33 120.7(7)
O2 C32 C37 121.2(7)
C37 C32 C33 118.1(8)
C32 C33 C55 117.7(8)
C34 C33 C32 120.0(7)
C34 C33 C55 122.3(8)
C33 C34 H34 118.6
C33 C34 C35 122.8(8)
C35 C34 H34 118.6
C34 C35 C56 121.9(8)
C36 C35 C34 117.2(7)
C36 C35 C56 120.8(7)
C35 C36 H36 119.0
C35 C36 C37 121.9(7)
C37 C36 H36 119.0
C32 C37 C38 120.5(7)
C36 C37 C32 119.9(7)
C36 C37 C38 119.2(6)
N4 C38 C37 116.4(6)
N4 C38 H38A 108.2
N4 C38 H38B 108.2
C37 C38 H38A 108.2
C37 C38 H38B 108.2
H38A C38 H38B 107.3
N4 C39 H39A 108.6
N4 C39 H39B 108.6
N4 C39 C40 114.4(5)
H39A C39 H39B 107.6
C40 C39 H39A 108.6
C40 C39 H39B 108.6
N5 C40 C39 109.4(6)
N5 C40 H40 109.7
N5 C40 C41 107.2(5)
C39 C40 H40 109.7
C39 C40 C41 111.2(5)
C41 C40 H40 109.7
C40 C41 H41A 110.8
C40 C41 H41B 110.8
C40 C41 C42 104.9(6)
H41A C41 H41B 108.8
C42 C41 H41A 110.8
C42 C41 H41B 110.8
C41 C42 H42A 110.8
C41 C42 H42B 110.8
H42A C42 H42B 108.9
C43 C42 C41 104.8(6)
C43 C42 H42A 110.8
C43 C42 H42B 110.8
N5 C43 C42 106.2(6)
N5 C43 H43A 110.5
N5 C43 H43B 110.5
C42 C43 H43A 110.5
C42 C43 H43B 110.5
H43A C43 H43B 108.7
N5 C44 H44A 107.6
N5 C44 H44B 107.6
N5 C44 C45 119.0(9)
H44A C44 H44B 107.0
C45 C44 H44A 107.6
C45 C44 H44B 107.6
C44 C45 H45A 107.9
C44 C45 H45B 107.9
H45A C45 H45B 107.2
C46 C45 C44 117.6(11)
C46 C45 H45A 107.9
C46 C45 H45B 107.9
C45 C46 H46A 110.0
C45 C46 H46B 110.0
C45 C46 C47 108.6(12)
H46A C46 H46B 108.4
C47 C46 H46A 110.0
C47 C46 H46B 110.0
C46 C47 H47A 109.5
C46 C47 H47B 109.5
C46 C47 H47C 109.5
H47A C47 H47B 109.5
H47A C47 H47C 109.5
H47B C47 H47C 109.5
N4 C48 H48A 108.2
N4 C48 H48B 108.2
H48A C48 H48B 107.4
C49 C48 N4 116.3(7)
C49 C48 H48A 108.2
C49 C48 H48B 108.2
C50 C49 C48 121.6(6)
C50 C49 C54 117.6(7)
C54 C49 C48 120.7(7)
C49 C50 H50 119.4
C51 C50 C49 121.1(7)
C51 C50 H50 119.4
C50 C51 H51 120.3
C50 C51 C52 119.4(8)
C52 C51 H51 120.3
C51 C52 H52 119.2
C53 C52 C51 121.6(8)
C53 C52 H52 119.2
C52 C53 H53 120.7
C52 C53 C54 118.6(8)
C54 C53 H53 120.7
C49 C54 H54 119.2
C53 C54 C49 121.7(8)
C53 C54 H54 119.2
C33 C55 H55A 109.5
C33 C55 H55B 109.5
C33 C55 H55C 109.5
H55A C55 H55B 109.5
H55A C55 H55C 109.5
H55B C55 H55C 109.5
C35 C56 H56A 109.5
C35 C56 H56B 109.5
C35 C56 H56C 109.5
H56A C56 H56B 109.5
H56A C56 H56C 109.5
H56B C56 H56C 109.5
Si3 C57 H57A 109.5
Si3 C57 H57B 109.5
Si3 C57 H57C 109.5
H57A C57 H57B 109.5
H57A C57 H57C 109.5
H57B C57 H57C 109.5
Si3 C58 H58A 109.5
Si3 C58 H58B 109.5
Si3 C58 H58C 109.5
H58A C58 H58B 109.5
H58A C58 H58C 109.5
H58B C58 H58C 109.5
Si3 C59 H59A 109.5
Si3 C59 H59B 109.5
Si3 C59 H59C 109.5
H59A C59 H59B 109.5
H59A C59 H59C 109.5
H59B C59 H59C 109.5
Si4 C60 H60A 109.5
Si4 C60 H60B 109.5
Si4 C60 H60C 109.5
H60A C60 H60B 109.5
H60A C60 H60C 109.5
H60B C60 H60C 109.5
Si4 C61 H61A 109.5
Si4 C61 H61B 109.5
Si4 C61 H61C 109.5
H61A C61 H61B 109.5
H61A C61 H61C 109.5
H61B C61 H61C 109.5
Si4 C62 H62A 109.5
Si4 C62 H62B 109.5
Si4 C62 H62C 109.5
H62A C62 H62B 109.5
H62A C62 H62C 109.5
H62B C62 H62C 109.5

loop_
_geom_bond_atom_site_label_1
_geom_bond_atom_site_label_2
_geom_bond_distance
Si1 Mg1 3.048(3)
Si1 N3 1.706(6)
Si1 C26 1.866(9)
Si1 C27 1.871(9)
Si1 C28 1.902(10)
Si2 N3 1.698(7)
Si2 C29 1.876(10)
Si2 C30 1.881(9)
Si2 C31 1.850(8)
Mg1 O1 1.877(6)
Mg1 N1 2.171(6)
Mg1 N2 2.173(7)
Mg1 N3 1.995(7)
O1 C1 1.321(10)
N1 C7 1.493(9)
N1 C8 1.499(9)
N1 C17 1.492(10)
N2 C9 1.501(8)
N2 C12 1.493(9)
N2 C13 1.482(10)
C1 C2 1.400(11)
C1 C6 1.409(9)
C2 C3 1.383(11)
C2 C25 1.503(10)
C3 H3 0.9500
C3 C4 1.386(10)
C4 C5 1.391(11)
C4 C24 1.518(11)
C5 H5 0.9500
C5 C6 1.395(11)
C6 C7 1.495(11)
C7 H7A 0.9900
C7 H7B 0.9900
C8 H8A 0.9900
C8 H8B 0.9900
C8 C9 1.534(10)
C9 H9 1.0000
C9 C10 1.542(9)
C10 H10A 0.9900
C10 H10B 0.9900
C10 C11 1.512(10)
C11 H11A 0.9900
C11 H11B 0.9900
C11 C12 1.547(9)
C12 H12A 0.9900
C12 H12B 0.9900
C13 H13A 0.9900
C13 H13B 0.9900
C13 C14 1.588(12)
C14 H14A 0.9900
C14 H14B 0.9900
C14 C15 1.447(14)
C15 H15A 0.9900
C15 H15B 0.9900
C15 C16 1.528(13)
C16 H16A 0.9800
C16 H16B 0.9800
C16 H16C 0.9800
C17 H17A 0.9900
C17 H17B 0.9900
C17 C18 1.519(10)
C18 C19 1.385(9)
C18 C23 1.378(10)
C19 H19 0.9500
C19 C20 1.386(10)
C20 H20 0.9500
C20 C21 1.381(12)
C21 H21 0.9500
C21 C22 1.369(10)
C22 H22 0.9500
C22 C23 1.388(10)
C23 H23 0.9500
C24 H24A 0.9800
C24 H24B 0.9800
C24 H24C 0.9800
C25 H25A 0.9800
C25 H25B 0.9800
C25 H25C 0.9800
C26 H26A 0.9800
C26 H26B 0.9800
C26 H26C 0.9800
C27 H27A 0.9800
C27 H27B 0.9800
C27 H27C 0.9800
C28 H28A 0.9800
C28 H28B 0.9800
C28 H28C 0.9800
C29 H29A 0.9800
C29 H29B 0.9800
C29 H29C 0.9800
C30 H30A 0.9800
C30 H30B 0.9800
C30 H30C 0.9800
C31 H31A 0.9800
C31 H31B 0.9800
C31 H31C 0.9800
Si3 Mg2 3.091(3)
Si3 N6 1.708(6)
Si3 C57 1.880(9)
Si3 C58 1.848(11)
Si3 C59 1.881(11)
Si4 Mg2 3.243(4)
Si4 N6 1.690(8)
Si4 C60 1.871(9)
Si4 C61 1.885(10)
Si4 C62 1.883(8)
Mg2 O2 1.888(6)
Mg2 N4 2.181(6)
Mg2 N5 2.172(7)
Mg2 N6 1.990(7)
O2 C32 1.309(10)
N4 C38 1.499(9)
N4 C39 1.476(9)
N4 C48 1.503(10)
N5 C40 1.499(9)
N5 C43 1.507(9)
N5 C44 1.494(10)
C32 C33 1.409(11)
C32 C37 1.405(9)
C33 C34 1.359(12)
C33 C55 1.525(10)
C34 H34 0.9500
C34 C35 1.392(10)
C35 C36 1.382(11)
C35 C56 1.497(12)
C36 H36 0.9500
C36 C37 1.386(11)
C37 C38 1.513(11)
C38 H38A 0.9900
C38 H38B 0.9900
C39 H39A 0.9900
C39 H39B 0.9900
C39 C40 1.531(10)
C40 H40 1.0000
C40 C41 1.533(9)
C41 H41A 0.9900
C41 H41B 0.9900
C41 C42 1.539(10)
C42 H42A 0.9900
C42 H42B 0.9900
C42 C43 1.512(10)
C43 H43A 0.9900
C43 H43B 0.9900
C44 H44A 0.9900
C44 H44B 0.9900
C44 C45 1.509(13)
C45 H45A 0.9900
C45 H45B 0.9900
C45 C46 1.260(16)
C46 H46A 0.9900
C46 H46B 0.9900
C46 C47 1.684(14)
C47 H47A 0.9800
C47 H47B 0.9800
C47 H47C 0.9800
C48 H48A 0.9900
C48 H48B 0.9900
C48 C49 1.503(10)
C49 C50 1.392(11)
C49 C54 1.401(10)
C50 H50 0.9500
C50 C51 1.368(10)
C51 H51 0.9500
C51 C52 1.381(11)
C52 H52 0.9500
C52 C53 1.367(13)
C53 H53 0.9500
C53 C54 1.375(11)
C54 H54 0.9500
C55 H55A 0.9800
C55 H55B 0.9800
C55 H55C 0.9800
C56 H56A 0.9800
C56 H56B 0.9800
C56 H56C 0.9800
C57 H57A 0.9800
C57 H57B 0.9800
C57 H57C 0.9800
C58 H58A 0.9800
C58 H58B 0.9800
C58 H58C 0.9800
C59 H59A 0.9800
C59 H59B 0.9800
C59 H59C 0.9800
C60 H60A 0.9800
C60 H60B 0.9800
C60 H60C 0.9800
C61 H61A 0.9800
C61 H61B 0.9800
C61 H61C 0.9800
C62 H62A 0.9800
C62 H62B 0.9800
C62 H62C 0.9800

loop_
_geom_torsion_atom_site_label_1
_geom_torsion_atom_site_label_2
_geom_torsion_atom_site_label_3
_geom_torsion_atom_site_label_4
_geom_torsion
Si1 Mg1 O1 C1 149.9(6)
Mg1 Si1 N3 Si2 -179.3(7)
Mg1 O1 C1 C2 146.4(6)
Mg1 O1 C1 C6 -34.2(10)
Mg1 N1 C7 C6 -59.3(7)
Mg1 N1 C8 C9 -36.0(7)
Mg1 N1 C17 C18 178.5(5)
Mg1 N2 C9 C8 -44.8(6)
Mg1 N2 C9 C10 -161.3(5)
Mg1 N2 C12 C11 148.2(5)
Mg1 N2 C13 C14 50.7(8)
O1 C1 C2 C3 175.2(7)
O1 C1 C2 C25 -6.5(11)
O1 C1 C6 C5 -176.7(6)
O1 C1 C6 C7 -0.7(10)
N1 Mg1 O1 C1 18.3(7)
N1 C8 C9 N2 57.4(8)
N1 C8 C9 C10 171.6(6)
N1 C17 C18 C19 -98.6(9)
N1 C17 C18 C23 85.4(10)
N2 Mg1 O1 C1 -66.9(7)
N2 C9 C10 C11 29.2(8)
N2 C13 C14 C15 176.7(9)
N3 Mg1 O1 C1 149.5(6)
C1 C2 C3 C4 0.6(11)
C1 C6 C7 N1 53.4(9)
C2 C1 C6 C5 2.7(10)
C2 C1 C6 C7 178.6(6)
C2 C3 C4 C5 4.5(11)
C2 C3 C4 C24 -178.8(7)
C3 C4 C5 C6 -6.0(11)
C4 C5 C6 C1 2.5(11)
C4 C5 C6 C7 -173.6(7)
C5 C6 C7 N1 -130.6(7)
C6 C1 C2 C3 -4.2(11)
C6 C1 C2 C25 174.1(6)
C7 N1 C8 C9 -152.3(6)
C7 N1 C17 C18 -63.1(8)
C8 N1 C7 C6 55.9(8)
C8 N1 C17 C18 60.8(8)
C8 C9 C10 C11 -88.5(7)
C9 N2 C12 C11 36.0(7)
C9 N2 C13 C14 167.7(7)
C9 C10 C11 C12 -6.8(8)
C10 C11 C12 N2 -18.0(8)
C12 N2 C9 C8 76.2(7)
C12 N2 C9 C10 -40.3(7)
C12 N2 C13 C14 -80.0(8)
C13 N2 C9 C8 -167.7(6)
C13 N2 C9 C10 75.7(7)
C13 N2 C12 C11 -82.1(7)
C13 C14 C15 C16 -177.3(9)
C17 N1 C7 C6 179.9(6)
C17 N1 C8 C9 85.1(7)
C17 C18 C19 C20 -178.6(8)
C17 C18 C23 C22 178.9(8)
C18 C19 C20 C21 1.8(14)
C19 C18 C23 C22 2.9(13)
C19 C20 C21 C22 -1.3(15)
C20 C21 C22 C23 1.6(14)
C21 C22 C23 C18 -2.4(14)
C23 C18 C19 C20 -2.6(13)
C24 C4 C5 C6 177.3(7)
C25 C2 C3 C4 -177.6(7)
C26 Si1 N3 Si2 -122.2(5)
C26 Si1 N3 Mg1 57.0(5)
C27 Si1 N3 Si2 117.7(5)
C27 Si1 N3 Mg1 -63.0(5)
C28 Si1 N3 Si2 -3.4(6)
C28 Si1 N3 Mg1 175.9(4)
C29 Si2 N3 Si1 -59.9(6)
C29 Si2 N3 Mg1 120.9(5)
C30 Si2 N3 Si1 64.0(6)
C30 Si2 N3 Mg1 -115.2(5)
C31 Si2 N3 Si1 -177.3(4)
C31 Si2 N3 Mg1 3.5(6)
Si3 Mg2 O2 C32 -149.8(7)
Si4 Mg2 O2 C32 -156.3(6)
Mg2 Si3 N6 Si4 177.7(7)
Mg2 Si4 N6 Si3 -177.4(8)
Mg2 O2 C32 C33 -146.7(6)
Mg2 O2 C32 C37 30.4(10)
Mg2 N4 C38 C37 58.5(7)
Mg2 N4 C39 C40 -25.6(7)
Mg2 N4 C48 C49 -174.5(5)
Mg2 N5 C40 C39 -48.5(6)
Mg2 N5 C40 C41 -169.2(5)
Mg2 N5 C43 C42 156.3(5)
Mg2 N5 C44 C45 52.3(9)
O2 C32 C33 C34 -179.5(7)
O2 C32 C33 C55 -1.1(10)
O2 C32 C37 C36 -179.5(7)
O2 C32 C37 C38 6.9(10)
N4 Mg2 O2 C32 -18.8(7)
N4 C39 C40 N5 53.0(8)
N4 C39 C40 C41 171.2(6)
N4 C48 C49 C50 -84.6(10)
N4 C48 C49 C54 99.5(9)
N5 Mg2 O2 C32 65.6(7)
N5 C40 C41 C42 17.7(8)
N5 C44 C45 C46 68.8(15)
N6 Mg2 O2 C32 -152.0(6)
C32 C33 C34 C35 -2.4(12)
C32 C37 C38 N4 -57.5(9)
C33 C32 C37 C36 -2.4(10)
C33 C32 C37 C38 -175.9(6)
C33 C34 C35 C36 0.4(11)
C33 C34 C35 C56 177.9(8)
C34 C35 C36 C37 0.5(11)
C35 C36 C37 C32 0.5(11)
C35 C36 C37 C38 174.1(7)
C36 C37 C38 N4 128.9(7)
C37 C32 C33 C34 3.3(11)
C37 C32 C33 C55 -178.2(6)
C38 N4 C39 C40 90.8(7)
C38 N4 C48 C49 68.6(8)
C39 N4 C38 C37 -57.3(8)
C39 N4 C48 C49 -56.5(8)
C39 C40 C41 C42 -101.8(7)
C40 N5 C43 C42 39.7(7)
C40 N5 C44 C45 161.5(8)
C40 C41 C42 C43 7.0(8)
C41 C42 C43 N5 -29.2(8)
C43 N5 C40 C39 85.7(6)
C43 N5 C40 C41 -35.0(7)
C43 N5 C44 C45 -88.4(9)
C44 N5 C40 C39 -158.7(6)
C44 N5 C40 C41 80.6(7)
C44 N5 C43 C42 -75.4(7)
C44 C45 C46 C47 169.0(9)
C48 N4 C38 C37 177.7(6)
C48 N4 C39 C40 -146.2(6)
C48 C49 C50 C51 -178.3(8)
C48 C49 C54 C53 177.0(9)
C49 C50 C51 C52 1.4(14)
C50 C49 C54 C53 0.9(14)
C50 C51 C52 C53 0.9(16)
C51 C52 C53 C54 -2.3(17)
C52 C53 C54 C49 1.3(16)
C54 C49 C50 C51 -2.3(13)
C55 C33 C34 C35 179.2(6)
C56 C35 C36 C37 -177.0(7)
C57 Si3 N6 Si4 -122.5(6)
C57 Si3 N6 Mg2 59.8(6)
C58 Si3 N6 Si4 117.8(6)
C58 Si3 N6 Mg2 -59.9(5)
C59 Si3 N6 Si4 -3.8(7)
C59 Si3 N6 Mg2 178.5(4)
C60 Si4 N6 Si3 -63.8(6)
C60 Si4 N6 Mg2 113.6(5)
C61 Si4 N6 Si3 61.8(6)
C61 Si4 N6 Mg2 -120.8(5)
C62 Si4 N6 Si3 179.9(5)
C62 Si4 N6 Mg2 -2.6(6)
